data_8103781
loop_
_publ_author_name
'Salvado, M.A.'
'Llavona, R.'
'Pertierra, P.'
'Barcina, L.M.'
'Garcia-Granda, S.'
'Rodriguez, J.'

_publ_section_title
;
 Hydrogen bond network of the layered phosphates gamma-(Zr (H2 P O4) (P
 O4) * 2(H2 O)) and gamma-(Hf (H2 P O4) (P O4) * 2(H2 O)) determined by
 neutron powder diffraction
;
_journal_name_full 'Zeitschrift fuer Kristallographie (149,1979-)'
_journal_page_first 326
_journal_page_last 330
_journal_volume 216
_journal_year 2001
_chemical_formula_sum 'H6 Hf O10 P2'
_chemical_name_systematic 'Hf (H2 P O4) (P O4) (H2 O)2'
_space_group_IT_number 4
_symmetry_space_group_name_Hall 'P 2yb'
_symmetry_space_group_name_H-M 'P 1 21 1'
_cell_angle_alpha 90
_cell_angle_beta 98.54
_cell_angle_gamma 90
_cell_formula_units_Z 2
_cell_length_a 5.349
_cell_length_b 6.5924
_cell_length_c 12.398
_cell_volume 432.340
_citation_journal_id_ASTM ZEKRDZ
_cod_data_source_file Salvado_ZEKRDZ_2001_65.cif
_cod_data_source_block H6Hf1O10P2
_cod_original_cell_volume 432.3402
_cod_original_formula_sum 'H6 Hf1 O10 P2'
_cod_database_code 8103781

loop_
_symmetry_equiv_pos_as_xyz
x,y,z
-x,y+1/2,-z

loop_
_atom_site_label
_atom_site_type_symbol
_atom_site_fract_x
_atom_site_fract_y
_atom_site_fract_z
_atom_site_occupancy
_atom_site_U_iso_or_equiv
O6 O-2 0.544 0.246 0.231 1 0.0
O7 O-2 0.353 0.955 0.312 1 0.0
H1 H+1 0.492 0.87 0.345 1 0.0
O4 O-2 0.516 0.253 0.001 1 0.0
P2 P+5 0.359 0.189 0.3088 1 0.0
O2 O-2 0.195 0.065 0.866 1 0.0
H6 H+1 0.03 0.62 0.474 1 0.0
O1 O-2 0.054 0.245 0.018 1 0.0
O3 O-2 0.192 0.436 0.866 1 0.0
O8 O-2 0.429 0.283 0.423 1 0.0
H3 H+1 0.13 0.179 0.71 1 0.0
H4 H+1 -0.056 0.148 0.396 1 0.0
O10 O-2 0.133 0.59 0.541 1 0.0
H2 H+1 0.56 0.173 0.423 1 0.0
P1 P+5 0.246 0.251 0.9401 1 0.0
H5 H+1 0.2 0.355 0.63 1 0.0
O9 O-2 0.222 0.21 0.651 1 0.0
O5 O-2 0.08 0.232 0.26 1 0.0
Hf1 Hf+4 0.8 0.25 0.128 1 0.0
